data_4100942
loop_
_publ_author_name
'Shores, M. P.'
'Bartlett, B. M.'
'Nocera, D. G.'

_publ_section_title
;
Spin-Frustrated Organic-Inorganic Hybrids of Lindgrenite
;
_journal_issue 51
_journal_name_full 'Journal of the American Chemical Society'
_journal_page_first 17986
_journal_page_last 17987
_journal_paper_doi 10.1021/ja056666g
_journal_volume 127
_journal_year 2005
_chemical_formula_moiety 'C4 H12 Cu3 Mo2 N2 O10'
_chemical_formula_sum 'C4 H12 Cu3 Mo2 N2 O10'
_chemical_formula_weight 630.66
_space_group_IT_number 2
_symmetry_cell_setting triclinic
_symmetry_Int_Tables_number 2
_symmetry_space_group_name_Hall '-P 1'
_symmetry_space_group_name_H-M 'P -1'
_cell_angle_alpha 95.284(5)
_cell_angle_beta 91.557(5)
_cell_angle_gamma 100.248(5)
_cell_formula_units_Z 1
_cell_length_a 5.6757(15)
_cell_length_b 5.7121(15)
_cell_length_c 9.447(2)
_cell_measurement_temperature 150(2)
_cell_volume 299.82(14)
_diffrn_ambient_temperature 150(2)
_exptl_crystal_density_diffrn 3.493
_cod_depositor_comments
;
The following automatic conversions were performed:
'_symmetry_cell_setting' value 'Triclinic' changed to 'triclinic'
according to '/home/saulius/struct/CIF-dictionaries/cif_core.dic'
dictionary named 'cif_core.dic' version 2.4.1 from 2010-06-29.

Automatic conversion script
Id: cif_fix_enum 1527 2010-12-29 10:47:43Z saulius 
;
_cod_database_code 4100942

loop_
_symmetry_equiv_pos_as_xyz
'x, y, z'
'-x, -y, -z'

loop_
_atom_site_label
_atom_site_type_symbol
_atom_site_fract_x
_atom_site_fract_y
_atom_site_fract_z
_atom_site_U_iso_or_equiv
_atom_site_adp_type
_atom_site_occupancy
_atom_site_symmetry_multiplicity
_atom_site_calc_flag
_atom_site_refinement_flags
_atom_site_disorder_assembly
_atom_site_disorder_group
Cu1 Cu -0.12287(10) 0.03551(10) 0.14229(6) 0.00861(16) Uani 1 1 d . . .
Cu2 Cu 0.0000 0.5000 0.0000 0.00993(19) Uani 1 2 d S . .
Mo1 Mo -0.47050(7) 0.55650(7) -0.18856(4) 0.00989(13) Uani 1 1 d . . .
O1 O -0.1244(6) 0.1481(6) -0.0525(4) 0.0094(6) Uani 1 1 d D . .
H1 H -0.253(6) 0.071(9) -0.090(5) 0.011 Uiso 1 1 d D . .
O2 O -0.1469(6) 0.5978(6) -0.1663(4) 0.0118(7) Uani 1 1 d . . .
O3 O -0.6396(6) 0.3389(6) -0.0906(4) 0.0135(7) Uani 1 1 d . . .
O4 O -0.5757(6) 0.8335(6) -0.1752(4) 0.0129(7) Uani 1 1 d . . .
O5 O -0.5318(6) 0.4358(6) -0.3618(4) 0.0145(7) Uani 1 1 d . . .
N1 N -0.0925(7) -0.0183(7) 0.3500(4) 0.0085(8) Uani 1 1 d . . .
H1A H -0.2325 -0.1220 0.3670 0.010 Uiso 1 1 calc R . .
C1 C 0.1049(8) -0.1392(9) 0.3934(5) 0.0114(9) Uani 1 1 d . . .
H1B H 0.2605 -0.0347 0.3813 0.014 Uiso 1 1 calc R . .
H1C H 0.0980 -0.2891 0.3306 0.014 Uiso 1 1 calc R . .
C2 C -0.0900(9) 0.1975(8) 0.4510(5) 0.0116(9) Uani 1 1 d . . .
H2A H -0.2272 0.2738 0.4263 0.014 Uiso 1 1 calc R . .
H2B H 0.0590 0.3135 0.4409 0.014 Uiso 1 1 calc R . .

loop_
_atom_site_aniso_label
_atom_site_aniso_U_11
_atom_site_aniso_U_22
_atom_site_aniso_U_33
_atom_site_aniso_U_23
_atom_site_aniso_U_13
_atom_site_aniso_U_12
Cu1 0.0099(3) 0.0088(3) 0.0078(3) 0.0002(2) -0.0002(2) 0.0039(2)
Cu2 0.0133(4) 0.0075(4) 0.0091(4) 0.0000(3) -0.0018(3) 0.0028(3)
Mo1 0.0091(2) 0.0086(2) 0.0120(2) -0.00027(15) -0.00001(15) 0.00251(15)
O1 0.0093(14) 0.0090(15) 0.0092(16) 0.0001(12) -0.0011(13) 0.0007(12)
O2 0.0113(15) 0.0111(16) 0.0125(17) 0.0004(13) -0.0023(13) 0.0018(13)
O3 0.0144(16) 0.0120(16) 0.0135(18) -0.0002(13) 0.0023(14) 0.0015(14)
O4 0.0115(15) 0.0138(17) 0.0140(18) -0.0003(14) -0.0020(13) 0.0053(14)
O5 0.0134(16) 0.0152(18) 0.0145(18) -0.0016(14) -0.0028(14) 0.0033(14)
N1 0.0100(17) 0.0086(18) 0.0076(19) -0.0003(15) -0.0013(15) 0.0046(15)
C1 0.014(2) 0.013(2) 0.010(2) -0.0006(18) 0.0040(18) 0.0092(18)
C2 0.018(2) 0.008(2) 0.010(2) -0.0004(18) -0.0036(18) 0.0059(18)

loop_
_geom_bond_atom_site_label_1
_geom_bond_atom_site_label_2
_geom_bond_distance
_geom_bond_site_symmetry_2
_geom_bond_publ_flag
Cu1 O1 2.005(3) . ?
Cu1 O4 2.006(3) 2_465 ?
Cu1 N1 2.022(4) . ?
Cu1 O1 2.053(3) 2 ?
Cu1 O3 2.319(3) 2_455 ?
Cu1 O2 2.353(3) 2_565 ?
Cu2 O2 1.932(3) 2_565 ?
Cu2 O2 1.932(3) . ?
Cu2 O1 2.019(3) 2_565 ?
Cu2 O1 2.019(3) . ?
Mo1 O5 1.718(4) . ?
Mo1 O3 1.777(3) . ?
Mo1 O4 1.783(3) . ?
Mo1 O2 1.813(3) . ?
O1 Cu1 2.053(3) 2 ?
O1 H1 0.835(10) . ?
O2 Cu1 2.353(3) 2_565 ?
O3 Cu1 2.319(3) 2_455 ?
O4 Cu1 2.006(3) 2_465 ?
N1 C1 1.484(6) . ?
N1 C2 1.486(6) . ?
N1 H1A 0.9300 . ?
C1 C2 1.538(7) 2_556 ?
C1 H1B 0.9900 . ?
C1 H1C 0.9900 . ?
C2 C1 1.538(7) 2_556 ?
C2 H2A 0.9900 . ?
C2 H2B 0.9900 . ?
